data_4513712
loop_
_publ_author_name
'Benmansour, Samia'
'G\'omez-Claramunt, Patricia'
'Vall\'es-Garc\'ia, Cristina'
'M\'inguez Espallargas, Guillermo'
'G\'omez Garc\'ia, Carlos J.'

_publ_section_title
;
 Key Role of the Cation in the Crystallization of Chiral
 Tris(Anilato)Metalate Magnetic Anions
;
_journal_issue 1
_journal_name_full 'Crystal Growth &amp; Design'
_journal_page_first 518
_journal_paper_doi 10.1021/acs.cgd.5b01573
_journal_volume 16
_journal_year 2016
_chemical_formula_sum 'C66 H108 Cr N6 O24 P3'
_chemical_formula_weight 1514.49
_chemical_name_systematic
;
 ?
;
_space_group_crystal_system triclinic
_space_group_IT_number 2
_space_group_name_Hall '-P 1'
_space_group_name_H-M_alt 'P -1'
_symmetry_space_group_name_Hall '-P 1'
_symmetry_space_group_name_H-M 'P -1'
_atom_sites_solution_hydrogens geom
_audit_creation_method SHELXL-2014
_cell_angle_alpha 85.271(10)
_cell_angle_beta 85.275(7)
_cell_angle_gamma 68.409(10)
_cell_formula_units_Z 2
_cell_length_a 11.1016(8)
_cell_length_b 12.615(2)
_cell_length_c 30.134(3)
_cell_measurement_reflns_used 914
_cell_measurement_temperature 120(2)
_cell_measurement_theta_max 17.6110
_cell_measurement_theta_min 3.3560
_cell_volume 3904.5(8)
_computing_data_collection
;
CrysAlisPro, Agilent Technologies,
Version 1.171.36.28 (release 01-02-2013 CrysAlis171 .NET)
(compiled Feb  1 2013,16:14:44)
;
_computing_structure_refinement 'SHELXL-2014 (Sheldrick, 2014)'
_diffrn_ambient_temperature 120(2)
_diffrn_measured_fraction_theta_full 0.998
_diffrn_measured_fraction_theta_max 0.996
_diffrn_measurement_device_type 'SuperNova, Single source at offset, Sapphire3'
_diffrn_measurement_method '\w scans'
_diffrn_radiation_type MoK\a
_diffrn_radiation_wavelength 0.71073
_diffrn_reflns_av_R_equivalents 0.1725
_diffrn_reflns_av_unetI/netI 0.4074
_diffrn_reflns_laue_measured_fraction_full 0.998
_diffrn_reflns_laue_measured_fraction_max 0.996
_diffrn_reflns_limit_h_max 13
_diffrn_reflns_limit_h_min -11
_diffrn_reflns_limit_k_max 15
_diffrn_reflns_limit_k_min -13
_diffrn_reflns_limit_l_max 34
_diffrn_reflns_limit_l_min -35
_diffrn_reflns_number 29012
_diffrn_reflns_point_group_measured_fraction_full 0.998
_diffrn_reflns_point_group_measured_fraction_max 0.996
_diffrn_reflns_theta_full 25.000
_diffrn_reflns_theta_max 25.050
_diffrn_reflns_theta_min 2.918
_diffrn_source 'SuperNova (Mo) X-ray Source'
_exptl_absorpt_coefficient_mu 0.283
_exptl_absorpt_correction_T_max 1.00000
_exptl_absorpt_correction_T_min 0.95862
_exptl_absorpt_correction_type multi-scan
_exptl_absorpt_process_details
;
CrysAlisPro, Agilent Technologies,
Version 1.171.36.28 (release 01-02-2013 CrysAlis171 .NET)
(compiled Feb  1 2013,16:14:44)
Empirical absorption correction using spherical harmonics,
 implemented in SCALE3 ABSPACK scaling algorithm.
;
_exptl_crystal_colour Orange
_exptl_crystal_density_diffrn 1.288
_exptl_crystal_description Plate
_exptl_crystal_F_000 1614
_exptl_crystal_size_max 0.100
_exptl_crystal_size_mid 0.090
_exptl_crystal_size_min 0.010
_refine_diff_density_max 0.508
_refine_diff_density_min -0.507
_refine_diff_density_rms 0.094
_refine_ls_extinction_method none
_refine_ls_goodness_of_fit_ref 0.954
_refine_ls_hydrogen_treatment constr
_refine_ls_matrix_type full
_refine_ls_number_parameters 586
_refine_ls_number_reflns 13735
_refine_ls_number_restraints 0
_refine_ls_restrained_S_all 0.954
_refine_ls_R_factor_all 0.3040
_refine_ls_R_factor_gt 0.1058
_refine_ls_shift/su_max 0.000
_refine_ls_shift/su_mean 0.000
_refine_ls_structure_factor_coef Fsqd
_refine_ls_weighting_details 'w=1/[\s^2^(Fo^2^)+(0.0039P)^2^] where P=(Fo^2^+2Fc^2^)/3'
_refine_ls_weighting_scheme calc
_refine_ls_wR_factor_gt 0.1249
_refine_ls_wR_factor_ref 0.1953
_reflns_Friedel_coverage 0.000
_reflns_number_gt 4171
_reflns_number_total 13735
_reflns_threshold_expression 'I > 2\s(I)'
_cod_data_source_file cg5b01573_si_006.cif
_cod_data_source_block shelx_compound14
_cod_depositor_comments 'Adding full bibliography for 4513708--4513713.cif.'
_cod_original_cell_volume 3904.4(8)
_cod_database_code 4513712
_shelx_space_group_comment
;
The symmetry employed for this shelxl refinement is uniquely defined
by the following loop, which should always be used as a source of
symmetry information in preference to the above space-group names.
They are only intended as comments.
;
_shelx_estimated_absorpt_t_min 0.972
_shelx_estimated_absorpt_t_max 0.997
_shelxl_version_number 2014-3

loop_
_space_group_symop_operation_xyz
'x, y, z'
'-x, -y, -z'

loop_
_atom_site_label
_atom_site_type_symbol
_atom_site_fract_x
_atom_site_fract_y
_atom_site_fract_z
_atom_site_U_iso_or_equiv
_atom_site_adp_type
_atom_site_occupancy
_atom_site_site_symmetry_order
_atom_site_calc_flag
_atom_site_refinement_flags_posn
_atom_site_refinement_flags_adp
Cr1 Cr 0.82752(12) 0.36044(12) 0.24453(5) 0.0262(4) Uani 1 1 d . .
C1 C 0.7238(7) 0.6650(8) 0.3010(3) 0.033(2) Uiso 1 1 d . .
N1 N 0.7872(7) 0.6474(7) 0.3445(3) 0.042(2) Uiso 1 1 d . .
O10 O 0.7817(6) 0.5683(6) 0.3684(3) 0.068(2) Uiso 1 1 d . .
O11 O 0.8410(7) 0.7076(7) 0.3498(3) 0.087(3) Uiso 1 1 d . .
C2 C 0.7554(7) 0.5768(7) 0.2736(3) 0.024(2) Uiso 1 1 d . .
O2 O 0.8472(4) 0.4775(5) 0.27874(17) 0.0257(15) Uiso 1 1 d . .
C3 C 0.6763(7) 0.5880(7) 0.2340(3) 0.024(2) Uiso 1 1 d . .
O3 O 0.6967(4) 0.4929(5) 0.21550(18) 0.0267(15) Uiso 1 1 d . .
C4 C 0.5926(7) 0.6934(7) 0.2206(3) 0.026(2) Uiso 1 1 d . .
N4 N 0.5234(7) 0.7096(6) 0.1781(3) 0.041(2) Uiso 1 1 d . .
O40 O 0.5809(6) 0.6708(7) 0.1463(3) 0.083(3) Uiso 1 1 d . .
O41 O 0.4063(7) 0.7448(6) 0.1835(2) 0.078(2) Uiso 1 1 d . .
C6 C 0.6249(8) 0.7748(8) 0.2913(3) 0.034(2) Uiso 1 1 d . .
O6 O 0.5804(5) 0.8516(5) 0.3172(2) 0.0525(19) Uiso 1 1 d . .
C5 C 0.5710(8) 0.7913(9) 0.2444(3) 0.042(3) Uiso 1 1 d . .
O5 O 0.5088(6) 0.8916(6) 0.2309(2) 0.060(2) Uiso 1 1 d . .
C11 C 1.0207(7) 0.3044(8) 0.1206(3) 0.026(2) Uani 1 1 d . .
N11 N 1.1047(6) 0.3708(6) 0.1125(2) 0.026(2) Uani 1 1 d . .
O110 O 1.1641(5) 0.3801(5) 0.1425(2) 0.0404(19) Uani 1 1 d . .
O111 O 1.1017(5) 0.4214(5) 0.0748(2) 0.0351(17) Uani 1 1 d . .
C12 C 0.9521(7) 0.3063(7) 0.1609(3) 0.024(2) Uani 1 1 d . .
O12 O 0.9546(4) 0.3627(5) 0.19446(18) 0.0247(16) Uani 1 1 d . .
C13 C 0.8609(7) 0.2422(7) 0.1686(3) 0.017(2) Uani 1 1 d . .
O13 O 0.7997(4) 0.2533(5) 0.20715(18) 0.0245(15) Uani 1 1 d . .
C14 C 0.8539(7) 0.1749(8) 0.1361(3) 0.027(2) Uani 1 1 d . .
N14 N 0.7696(8) 0.1078(7) 0.1446(2) 0.028(2) Uani 1 1 d . .
O140 O 0.6586(6) 0.1546(6) 0.1526(2) 0.062(2) Uani 1 1 d . .
O141 O 0.8235(7) 0.0061(7) 0.1439(3) 0.073(3) Uani 1 1 d . .
C16 C 1.0198(8) 0.2301(8) 0.0865(3) 0.032(3) Uani 1 1 d . .
O16 O 1.0919(5) 0.2141(5) 0.05246(19) 0.0338(17) Uani 1 1 d . .
C15 C 0.9246(7) 0.1653(7) 0.0931(3) 0.026(2) Uani 1 1 d . .
O15 O 0.9170(5) 0.1100(5) 0.0628(2) 0.0374(18) Uani 1 1 d . .
C21 C 0.9852(7) 0.1690(7) 0.3556(3) 0.022(2) Uani 1 1 d . .
N21 N 1.1270(8) 0.1051(8) 0.3456(3) 0.039(2) Uani 1 1 d . .
O210 O 1.1542(7) 0.0266(8) 0.3240(3) 0.091(3) Uani 1 1 d . .
O211 O 1.1968(6) 0.1401(7) 0.3604(3) 0.088(3) Uani 1 1 d . .
C22 C 0.9107(7) 0.2304(7) 0.3210(3) 0.024(2) Uani 1 1 d . .
O22 O 0.9530(4) 0.2398(5) 0.28032(18) 0.0260(16) Uani 1 1 d . .
C23 C 0.7669(7) 0.2947(7) 0.3296(3) 0.022(2) Uani 1 1 d . .
O23 O 0.7080(4) 0.3448(5) 0.29448(18) 0.0224(15) Uani 1 1 d . .
C24 C 0.7126(7) 0.2961(7) 0.3723(3) 0.022(2) Uani 1 1 d . .
N24 N 0.5743(7) 0.3646(6) 0.3811(2) 0.032(2) Uani 1 1 d . .
O240 O 0.5002(5) 0.3726(5) 0.3532(2) 0.043(2) Uani 1 1 d . .
O241 O 0.5468(5) 0.4119(5) 0.4172(2) 0.0432(19) Uani 1 1 d . .
C26 C 0.9358(8) 0.1674(8) 0.4011(3) 0.029(2) Uani 1 1 d . .
O26 O 0.9994(5) 0.1224(5) 0.4325(2) 0.0388(18) Uani 1 1 d . .
C25 C 0.7860(8) 0.2305(8) 0.4099(3) 0.030(3) Uani 1 1 d . .
O25 O 0.7392(5) 0.2182(5) 0.4468(2) 0.0398(18) Uani 1 1 d . .
P11 P 0.3874(2) 0.2516(2) 0.24816(8) 0.0304(7) Uani 1 1 d . .
C101 C 0.4912(7) 0.1549(7) 0.2882(3) 0.032(2) Uiso 1 1 d . .
H10A H 0.4954 0.1986 0.3135 0.039 Uiso 1 1 calc R U
H10B H 0.4519 0.0987 0.3000 0.039 Uiso 1 1 calc R U
C102 C 0.6292(7) 0.0904(7) 0.2699(3) 0.034(2) Uiso 1 1 d . .
H10C H 0.6279 0.0319 0.2502 0.041 Uiso 1 1 calc R U
H10D H 0.6615 0.1444 0.2518 0.041 Uiso 1 1 calc R U
C103 C 0.7220(7) 0.0323(8) 0.3067(3) 0.039(3) Uiso 1 1 d . .
H10E H 0.7258 0.0909 0.3259 0.047 Uiso 1 1 calc R U
H10F H 0.6884 -0.0201 0.3255 0.047 Uiso 1 1 calc R U
C104 C 0.8578(8) -0.0347(8) 0.2881(3) 0.058(3) Uiso 1 1 d . .
H10G H 0.9142 -0.0705 0.3127 0.087 Uiso 1 1 calc R U
H10H H 0.8547 -0.0938 0.2696 0.087 Uiso 1 1 calc R U
H10I H 0.8921 0.0171 0.2700 0.087 Uiso 1 1 calc R U
C111 C 0.3650(7) 0.1734(7) 0.2047(3) 0.024(2) Uiso 1 1 d . .
H11A H 0.3348 0.2265 0.1784 0.029 Uiso 1 1 calc R U
H11B H 0.4500 0.1153 0.1958 0.029 Uiso 1 1 calc R U
C112 C 0.2677(7) 0.1130(7) 0.2170(3) 0.026(2) Uiso 1 1 d . .
H11C H 0.2977 0.0594 0.2432 0.031 Uiso 1 1 calc R U
H11D H 0.1823 0.1708 0.2257 0.031 Uiso 1 1 calc R U
C113 C 0.2511(7) 0.0473(7) 0.1793(3) 0.034(2) Uiso 1 1 d . .
H11E H 0.3359 -0.0111 0.1705 0.040 Uiso 1 1 calc R U
H11F H 0.2193 0.1003 0.1531 0.040 Uiso 1 1 calc R U
C114 C 0.1547(8) -0.0104(8) 0.1945(3) 0.052(3) Uiso 1 1 d . .
H11G H 0.1444 -0.0525 0.1701 0.078 Uiso 1 1 calc R U
H11H H 0.1869 -0.0634 0.2202 0.078 Uiso 1 1 calc R U
H11I H 0.0706 0.0477 0.2029 0.078 Uiso 1 1 calc R U
C121 C 0.4636(7) 0.3499(7) 0.2277(3) 0.031(2) Uiso 1 1 d . .
H12A H 0.4784 0.3865 0.2535 0.037 Uiso 1 1 calc R U
H12B H 0.5497 0.3061 0.2137 0.037 Uiso 1 1 calc R U
C122 C 0.3884(8) 0.4460(8) 0.1932(3) 0.045(3) Uiso 1 1 d . .
H12C H 0.2985 0.4479 0.1928 0.054 Uiso 1 1 calc R U
H12D H 0.3838 0.5207 0.2028 0.054 Uiso 1 1 calc R U
C123 C 0.4504(8) 0.4293(8) 0.1474(3) 0.049(3) Uiso 1 1 d . .
H12E H 0.4528 0.3556 0.1374 0.059 Uiso 1 1 calc R U
H12F H 0.5410 0.4253 0.1479 0.059 Uiso 1 1 calc R U
C124 C 0.3773(8) 0.5268(8) 0.1135(3) 0.058(3) Uiso 1 1 d . .
H12G H 0.4215 0.5121 0.0839 0.087 Uiso 1 1 calc R U
H12H H 0.2880 0.5301 0.1124 0.087 Uiso 1 1 calc R U
H12I H 0.3763 0.5997 0.1228 0.087 Uiso 1 1 calc R U
C131 C 0.2308(7) 0.3285(7) 0.2747(3) 0.037(3) Uiso 1 1 d . .
H13A H 0.1787 0.3876 0.2531 0.044 Uiso 1 1 calc R U
H13B H 0.1851 0.2747 0.2827 0.044 Uiso 1 1 calc R U
C132 C 0.2372(8) 0.3857(9) 0.3166(3) 0.058(3) Uiso 1 1 d . .
H13C H 0.2951 0.3275 0.3371 0.069 Uiso 1 1 calc R U
H13D H 0.2767 0.4437 0.3081 0.069 Uiso 1 1 calc R U
C133 C 0.1101(8) 0.4418(9) 0.3407(3) 0.064(3) Uiso 1 1 d . .
H13E H 0.0626 0.3885 0.3438 0.076 Uiso 1 1 calc R U
H13F H 0.0585 0.5099 0.3225 0.076 Uiso 1 1 calc R U
C134 C 0.1194(8) 0.4781(9) 0.3867(3) 0.074(4) Uani 1 1 d . .
H13G H 0.0320 0.5142 0.4004 0.111 Uiso 1 1 calc R U
H13H H 0.1682 0.4110 0.4053 0.111 Uiso 1 1 calc R U
H13I H 0.1641 0.5326 0.3840 0.111 Uiso 1 1 calc R U
P21 P 0.8702(2) 0.7659(2) 0.06079(8) 0.0295(7) Uani 1 1 d . .
C201 C 0.7703(7) 0.9073(7) 0.0410(3) 0.029(2) Uiso 1 1 d . .
H20A H 0.8183 0.9590 0.0431 0.035 Uiso 1 1 calc R U
H20B H 0.7566 0.9054 0.0091 0.035 Uiso 1 1 calc R U
C202 C 0.6366(7) 0.9586(7) 0.0660(3) 0.037(3) Uiso 1 1 d . .
H20C H 0.5849 0.9107 0.0626 0.045 Uiso 1 1 calc R U
H20D H 0.6483 0.9590 0.0982 0.045 Uiso 1 1 calc R U
C203 C 0.5634(7) 1.0811(7) 0.0477(3) 0.033(2) Uiso 1 1 d . .
H20E H 0.6178 1.1274 0.0496 0.039 Uiso 1 1 calc R U
H20F H 0.5486 1.0796 0.0158 0.039 Uiso 1 1 calc R U
C204 C 0.4329(7) 1.1378(7) 0.0730(3) 0.042(3) Uiso 1 1 d . .
H20G H 0.3902 1.2154 0.0601 0.063 Uiso 1 1 calc R U
H20H H 0.3778 1.0933 0.0707 0.063 Uiso 1 1 calc R U
H20I H 0.4471 1.1410 0.1045 0.063 Uiso 1 1 calc R U
C211 C 1.0372(7) 0.7438(7) 0.0437(3) 0.032(2) Uiso 1 1 d . .
H21A H 1.0900 0.6618 0.0488 0.038 Uiso 1 1 calc R U
H21B H 1.0427 0.7629 0.0113 0.038 Uiso 1 1 calc R U
C212 C 1.0968(7) 0.8132(7) 0.0675(3) 0.029(2) Uiso 1 1 d . .
H21C H 1.0377 0.8942 0.0665 0.035 Uiso 1 1 calc R U
H21D H 1.1054 0.7854 0.0992 0.035 Uiso 1 1 calc R U
C213 C 1.2289(7) 0.8053(8) 0.0469(3) 0.038(3) Uiso 1 1 d . .
H21E H 1.2202 0.8345 0.0154 0.045 Uiso 1 1 calc R U
H21F H 1.2878 0.7243 0.0475 0.045 Uiso 1 1 calc R U
C214 C 1.2878(8) 0.8734(8) 0.0715(3) 0.051(3) Uiso 1 1 d . .
H21G H 1.3728 0.8662 0.0573 0.077 Uiso 1 1 calc R U
H21H H 1.2305 0.9539 0.0705 0.077 Uiso 1 1 calc R U
H21I H 1.2981 0.8438 0.1026 0.077 Uiso 1 1 calc R U
C221 C 0.8541(7) 0.7537(7) 0.1205(3) 0.030(2) Uiso 1 1 d . .
H22A H 0.8754 0.8150 0.1326 0.036 Uiso 1 1 calc R U
H22B H 0.7624 0.7664 0.1297 0.036 Uiso 1 1 calc R U
C222 C 0.9402(7) 0.6384(7) 0.1416(3) 0.031(2) Uiso 1 1 d . .
H22C H 0.9007 0.5808 0.1386 0.038 Uiso 1 1 calc R U
H22D H 1.0264 0.6128 0.1254 0.038 Uiso 1 1 calc R U
C223 C 0.9571(7) 0.6467(7) 0.1910(3) 0.035(2) Uiso 1 1 d . .
H22E H 0.8702 0.6821 0.2061 0.042 Uiso 1 1 calc R U
H22F H 0.9969 0.5685 0.2046 0.042 Uiso 1 1 calc R U
C224 C 1.0390(8) 0.7143(8) 0.1997(3) 0.054(3) Uiso 1 1 d . .
H22G H 1.0448 0.7155 0.2319 0.080 Uiso 1 1 calc R U
H22H H 1.1262 0.6789 0.1857 0.080 Uiso 1 1 calc R U
H22I H 0.9992 0.7927 0.1871 0.080 Uiso 1 1 calc R U
C231 C 0.8349(7) 0.6565(7) 0.0366(3) 0.031(2) Uiso 1 1 d . .
H23A H 0.8674 0.6531 0.0050 0.037 Uiso 1 1 calc R U
H23B H 0.8839 0.5824 0.0519 0.037 Uiso 1 1 calc R U
C232 C 0.6901(7) 0.6706(7) 0.0386(3) 0.037(3) Uiso 1 1 d . .
H23C H 0.6550 0.6792 0.0699 0.044 Uiso 1 1 calc R U
H23D H 0.6413 0.7413 0.0211 0.044 Uiso 1 1 calc R U
C233 C 0.6683(8) 0.5700(8) 0.0205(3) 0.050(3) Uiso 1 1 d . .
H23E H 0.5738 0.5878 0.0198 0.060 Uiso 1 1 calc R U
H23F H 0.7056 0.5601 -0.0106 0.060 Uiso 1 1 calc R U
C234 C 0.7280(8) 0.4590(8) 0.0477(3) 0.059(3) Uiso 1 1 d . .
H23G H 0.7107 0.3980 0.0344 0.089 Uiso 1 1 calc R U
H23H H 0.8219 0.4397 0.0479 0.089 Uiso 1 1 calc R U
H23I H 0.6901 0.4674 0.0783 0.089 Uiso 1 1 calc R U
P31 P 0.3238(2) 0.7810(2) 0.44127(8) 0.0300(7) Uani 1 1 d . .
C301 C 0.4495(6) 0.6680(7) 0.4682(3) 0.027(2) Uiso 1 1 d . .
H30A H 0.4229 0.6646 0.5003 0.033 Uiso 1 1 calc R U
H30B H 0.4551 0.5954 0.4562 0.033 Uiso 1 1 calc R U
C302 C 0.5877(6) 0.6727(7) 0.4642(3) 0.032(2) Uiso 1 1 d . .
H30C H 0.6163 0.6770 0.4323 0.039 Uiso 1 1 calc R U
H30D H 0.5858 0.7423 0.4777 0.039 Uiso 1 1 calc R U
C303 C 0.6838(7) 0.5677(7) 0.4876(3) 0.034(2) Uiso 1 1 d . .
H30E H 0.6525 0.5617 0.5191 0.041 Uiso 1 1 calc R U
H30F H 0.6877 0.4987 0.4732 0.041 Uiso 1 1 calc R U
C304 C 0.8188(7) 0.5713(8) 0.4862(3) 0.050(3) Uiso 1 1 d . .
H30G H 0.8767 0.5021 0.5016 0.075 Uiso 1 1 calc R U
H30H H 0.8511 0.5755 0.4551 0.075 Uiso 1 1 calc R U
H30I H 0.8159 0.6386 0.5010 0.075 Uiso 1 1 calc R U
C311 C 0.3058(7) 0.9187(6) 0.4590(3) 0.022(2) Uiso 1 1 d . .
H31A H 0.2155 0.9711 0.4544 0.026 Uiso 1 1 calc R U
H31B H 0.3181 0.9114 0.4914 0.026 Uiso 1 1 calc R U
C312 C 0.3976(7) 0.9741(7) 0.4357(3) 0.032(2) Uiso 1 1 d . .
H31C H 0.4884 0.9248 0.4414 0.039 Uiso 1 1 calc R U
H31D H 0.3880 0.9805 0.4031 0.039 Uiso 1 1 calc R U
C313 C 0.3696(7) 1.0919(7) 0.4522(3) 0.038(3) Uiso 1 1 d . .
H31E H 0.3837 1.0845 0.4845 0.046 Uiso 1 1 calc R U
H31F H 0.2774 1.1393 0.4481 0.046 Uiso 1 1 calc R U
C314 C 0.4553(7) 1.1529(8) 0.4277(3) 0.049(3) Uiso 1 1 d . .
H31G H 0.4332 1.2281 0.4396 0.073 Uiso 1 1 calc R U
H31H H 0.5468 1.1073 0.4321 0.073 Uiso 1 1 calc R U
H31I H 0.4405 1.1621 0.3958 0.073 Uiso 1 1 calc R U
C321 C 0.3521(7) 0.7795(7) 0.3818(3) 0.034(2) Uiso 1 1 d . .
H32A H 0.2793 0.8413 0.3676 0.040 Uiso 1 1 calc R U
H32B H 0.4326 0.7946 0.3733 0.040 Uiso 1 1 calc R U
C322 C 0.3647(9) 0.6658(9) 0.3645(4) 0.071(4) Uiso 1 1 d . .
H32C H 0.2916 0.6444 0.3778 0.085 Uiso 1 1 calc R U
H32D H 0.4460 0.6066 0.3748 0.085 Uiso 1 1 calc R U
C323 C 0.3656(9) 0.6656(9) 0.3132(3) 0.063(3) Uiso 1 1 d . .
H32E H 0.4337 0.6934 0.2997 0.076 Uiso 1 1 calc R U
H32F H 0.3885 0.5861 0.3046 0.076 Uiso 1 1 calc R U
C324 C 0.2458(11) 0.7340(11) 0.2956(4) 0.121(5) Uiso 1 1 d . .
H32G H 0.2527 0.7303 0.2631 0.182 Uiso 1 1 calc R U
H32H H 0.1781 0.7059 0.3082 0.182 Uiso 1 1 calc R U
H32I H 0.2233 0.8132 0.3033 0.182 Uiso 1 1 calc R U
C331 C 0.1756(6) 0.7564(7) 0.4565(3) 0.031(2) Uiso 1 1 d . .
H33A H 0.1888 0.6770 0.4500 0.037 Uiso 1 1 calc R U
H33B H 0.1571 0.7632 0.4891 0.037 Uiso 1 1 calc R U
C332 C 0.0562(7) 0.8380(8) 0.4325(3) 0.042(3) Uiso 1 1 d . .
H33C H 0.0420 0.9178 0.4386 0.050 Uiso 1 1 calc R U
H33D H 0.0722 0.8302 0.3999 0.050 Uiso 1 1 calc R U
C333 C -0.0653(7) 0.8120(8) 0.4481(3) 0.043(3) Uiso 1 1 d . .
H33E H -0.0532 0.7339 0.4404 0.051 Uiso 1 1 calc R U
H33F H -0.0782 0.8151 0.4810 0.051 Uiso 1 1 calc R U
C334 C -0.1853(7) 0.8975(7) 0.4265(3) 0.041(3) Uiso 1 1 d . .
H33G H -0.2616 0.8790 0.4371 0.061 Uiso 1 1 calc R U
H33H H -0.1982 0.9748 0.4346 0.061 Uiso 1 1 calc R U
H33I H -0.1732 0.8936 0.3940 0.061 Uiso 1 1 calc R U

loop_
_atom_site_aniso_label
_atom_site_aniso_U_11
_atom_site_aniso_U_22
_atom_site_aniso_U_33
_atom_site_aniso_U_23
_atom_site_aniso_U_13
_atom_site_aniso_U_12
Cr1 0.0258(8) 0.0292(10) 0.0221(9) -0.0033(8) 0.0000(6) -0.0084(7)
C11 0.020(5) 0.033(6) 0.017(6) -0.001(5) -0.005(4) -0.001(5)
N11 0.028(4) 0.031(5) 0.014(5) -0.004(4) -0.002(4) -0.003(4)
O110 0.036(4) 0.055(5) 0.039(5) 0.000(4) -0.005(3) -0.026(4)
O111 0.048(4) 0.043(5) 0.016(4) 0.005(4) 0.004(3) -0.021(3)
C12 0.015(5) 0.028(6) 0.019(6) 0.005(5) 0.001(4) 0.001(4)
O12 0.018(3) 0.034(4) 0.021(4) -0.006(3) 0.003(3) -0.009(3)
C13 0.013(5) 0.015(5) 0.019(6) 0.000(4) -0.005(4) 0.001(4)
O13 0.025(3) 0.025(4) 0.024(4) -0.004(3) 0.002(3) -0.009(3)
C14 0.011(5) 0.036(7) 0.035(7) -0.009(5) -0.001(4) -0.010(5)
N14 0.037(5) 0.025(5) 0.017(5) -0.015(4) 0.003(4) -0.003(5)
O140 0.049(4) 0.069(6) 0.075(6) -0.019(5) 0.011(4) -0.029(4)
O141 0.075(6) 0.050(6) 0.104(7) -0.004(6) -0.003(5) -0.033(5)
C16 0.033(6) 0.046(7) 0.009(6) 0.001(5) -0.004(4) -0.006(5)
O16 0.033(4) 0.047(5) 0.022(4) -0.012(3) 0.005(3) -0.015(3)
C15 0.016(5) 0.024(6) 0.034(7) -0.004(5) -0.001(4) -0.002(4)
O15 0.044(4) 0.044(5) 0.025(4) -0.019(4) 0.003(3) -0.014(3)
C21 0.021(5) 0.024(6) 0.025(6) 0.006(5) 0.000(4) -0.014(4)
N21 0.037(6) 0.049(7) 0.027(6) 0.012(5) -0.012(4) -0.012(5)
O210 0.055(5) 0.090(8) 0.099(8) -0.027(6) 0.003(5) 0.012(5)
O211 0.043(5) 0.108(8) 0.107(8) -0.015(6) -0.016(5) -0.016(5)
C22 0.017(5) 0.027(6) 0.030(6) -0.004(5) -0.001(4) -0.010(4)
O22 0.023(3) 0.029(4) 0.021(4) 0.005(3) 0.003(3) -0.006(3)
C23 0.011(5) 0.037(6) 0.019(6) -0.006(5) -0.001(4) -0.010(4)
O23 0.020(3) 0.028(4) 0.017(4) -0.001(3) -0.003(3) -0.005(3)
C24 0.018(5) 0.016(5) 0.033(6) -0.007(5) -0.003(4) -0.006(4)
N24 0.039(5) 0.042(6) 0.010(5) -0.007(4) 0.011(4) -0.012(4)
O240 0.030(4) 0.058(5) 0.035(5) 0.000(4) -0.003(3) -0.011(4)
O241 0.040(4) 0.055(5) 0.026(4) -0.008(4) 0.004(3) -0.008(3)
C26 0.039(6) 0.026(6) 0.029(7) 0.001(5) -0.004(5) -0.020(5)
O26 0.038(4) 0.049(5) 0.024(4) 0.016(4) -0.013(3) -0.012(3)
C25 0.028(6) 0.044(7) 0.021(6) -0.010(5) 0.000(5) -0.015(5)
O25 0.045(4) 0.054(5) 0.023(4) 0.007(4) 0.002(3) -0.024(4)
P11 0.0267(14) 0.0346(18) 0.0300(17) -0.0010(13) 0.0011(11) -0.0120(13)
C134 0.057(7) 0.113(11) 0.068(9) -0.045(8) 0.014(6) -0.045(7)
P21 0.0272(13) 0.0351(18) 0.0275(17) -0.0018(13) -0.0010(11) -0.0129(12)
P31 0.0253(13) 0.0393(18) 0.0241(16) 0.0006(13) -0.0039(11) -0.0103(13)

loop_
_atom_type_symbol
_atom_type_description
_atom_type_scat_dispersion_real
_atom_type_scat_dispersion_imag
_atom_type_scat_source
C C 0.0033 0.0016 'International Tables Vol C Tables 4.2.6.8 and 6.1.1.4'
H H 0.0000 0.0000 'International Tables Vol C Tables 4.2.6.8 and 6.1.1.4'
N N 0.0061 0.0033 'International Tables Vol C Tables 4.2.6.8 and 6.1.1.4'
O O 0.0106 0.0060 'International Tables Vol C Tables 4.2.6.8 and 6.1.1.4'
P P 0.1023 0.0942 'International Tables Vol C Tables 4.2.6.8 and 6.1.1.4'
Cr Cr 0.3209 0.6236 'International Tables Vol C Tables 4.2.6.8 and 6.1.1.4'

loop_
_geom_angle_atom_site_label_1
_geom_angle_atom_site_label_2
_geom_angle_atom_site_label_3
_geom_angle
O13 Cr1 O2 175.4(2)
O13 Cr1 O22 93.7(2)
O2 Cr1 O22 90.9(2)
O13 Cr1 O3 92.9(2)
O2 Cr1 O3 82.6(2)
O22 Cr1 O3 172.6(2)
O13 Cr1 O23 96.0(2)
O2 Cr1 O23 85.3(2)
O22 Cr1 O23 81.6(2)
O3 Cr1 O23 94.4(2)
O13 Cr1 O12 81.2(2)
O2 Cr1 O12 97.8(2)
O22 Cr1 O12 95.0(2)
O3 Cr1 O12 89.4(2)
O23 Cr1 O12 175.4(2)
C2 C1 C6 122.7(8)
C2 C1 N1 119.8(8)
C6 C1 N1 117.3(8)
O11 N1 O10 127.8(10)
O11 N1 C1 116.2(10)
O10 N1 C1 115.9(9)
O2 C2 C1 126.5(8)
O2 C2 C3 113.6(7)
C1 C2 C3 119.8(8)
C2 O2 Cr1 113.6(5)
O3 C3 C4 126.1(8)
O3 C3 C2 115.0(7)
C4 C3 C2 118.9(8)
C3 O3 Cr1 113.2(5)
C3 C4 C5 122.2(8)
C3 C4 N4 120.2(8)
C5 C4 N4 117.6(8)
O40 N4 O41 125.1(9)
O40 N4 C4 119.5(8)
O41 N4 C4 113.8(7)
O6 C6 C1 125.4(9)
O6 C6 C5 119.6(8)
C1 C6 C5 115.0(8)
O5 C5 C4 124.9(9)
O5 C5 C6 116.6(9)
C4 C5 C6 118.4(9)
C12 C11 C16 121.2(9)
C12 C11 N11 120.6(8)
C16 C11 N11 118.0(8)
O110 N11 O111 124.3(9)
O110 N11 C11 119.0(8)
O111 N11 C11 116.4(7)
O12 C12 C11 125.7(9)
O12 C12 C13 113.6(7)
C11 C12 C13 120.7(9)
C12 O12 Cr1 114.6(5)
O13 C13 C14 126.1(8)
O13 C13 C12 114.7(8)
C14 C13 C12 119.2(8)
C13 O13 Cr1 115.4(5)
C13 C14 C15 124.0(9)
C13 C14 N14 119.0(8)
C15 C14 N14 116.9(8)
O140 N14 O141 124.9(10)
O140 N14 C14 119.5(8)
O141 N14 C14 115.6(8)
O16 C16 C11 123.7(9)
O16 C16 C15 117.6(8)
C11 C16 C15 118.7(8)
O15 C15 C14 125.9(9)
O15 C15 C16 118.4(8)
C14 C15 C16 115.6(8)
C22 C21 C26 123.6(8)
C22 C21 N21 118.4(7)
C26 C21 N21 117.9(7)
O211 N21 O210 127.5(11)
O211 N21 C21 115.8(9)
O210 N21 C21 116.7(9)
O22 C22 C21 125.5(7)
O22 C22 C23 114.5(7)
C21 C22 C23 120.0(8)
C22 O22 Cr1 113.0(5)
O23 C23 C24 126.7(7)
O23 C23 C22 113.9(7)
C24 C23 C22 119.4(8)
C23 O23 Cr1 112.8(5)
C23 C24 C25 122.7(7)
C23 C24 N24 119.5(7)
C25 C24 N24 117.8(7)
O240 N24 O241 126.2(7)
O240 N24 C24 118.4(7)
O241 N24 C24 115.4(7)
O26 C26 C21 125.6(8)
O26 C26 C25 118.1(8)
C21 C26 C25 116.3(8)
O25 C25 C24 124.9(8)
O25 C25 C26 117.7(8)
C24 C25 C26 117.4(8)
C121 P11 C111 112.2(4)
C121 P11 C101 106.8(4)
C111 P11 C101 109.8(4)
C121 P11 C131 109.5(4)
C111 P11 C131 108.5(4)
C101 P11 C131 110.0(4)
C102 C101 P11 114.5(6)
C102 C101 H10A 108.6
P11 C101 H10A 108.6
C102 C101 H10B 108.6
P11 C101 H10B 108.6
H10A C101 H10B 107.6
C103 C102 C101 112.6(7)
C103 C102 H10C 109.1
C101 C102 H10C 109.1
C103 C102 H10D 109.1
C101 C102 H10D 109.1
H10C C102 H10D 107.8
C104 C103 C102 112.0(7)
C104 C103 H10E 109.2
C102 C103 H10E 109.2
C104 C103 H10F 109.2
C102 C103 H10F 109.2
H10E C103 H10F 107.9
C103 C104 H10G 109.5
C103 C104 H10H 109.5
H10G C104 H10H 109.5
C103 C104 H10I 109.5
H10G C104 H10I 109.5
H10H C104 H10I 109.5
C112 C111 P11 114.7(5)
C112 C111 H11A 108.6
P11 C111 H11A 108.6
C112 C111 H11B 108.6
P11 C111 H11B 108.6
H11A C111 H11B 107.6
C113 C112 C111 113.3(7)
C113 C112 H11C 108.9
C111 C112 H11C 108.9
C113 C112 H11D 108.9
C111 C112 H11D 108.9
H11C C112 H11D 107.7
C112 C113 C114 109.9(7)
C112 C113 H11E 109.7
C114 C113 H11E 109.7
C112 C113 H11F 109.7
C114 C113 H11F 109.7
H11E C113 H11F 108.2
C113 C114 H11G 109.5
C113 C114 H11H 109.5
H11G C114 H11H 109.5
C113 C114 H11I 109.5
H11G C114 H11I 109.5
H11H C114 H11I 109.5
C122 C121 P11 116.3(6)
C122 C121 H12A 108.2
P11 C121 H12A 108.2
C122 C121 H12B 108.2
P11 C121 H12B 108.2
H12A C121 H12B 107.4
C123 C122 C121 112.6(7)
C123 C122 H12C 109.1
C121 C122 H12C 109.1
C123 C122 H12D 109.1
C121 C122 H12D 109.1
H12C C122 H12D 107.8
C122 C123 C124 112.4(7)
C122 C123 H12E 109.1
C124 C123 H12E 109.1
C122 C123 H12F 109.1
C124 C123 H12F 109.1
H12E C123 H12F 107.9
C123 C124 H12G 109.5
C123 C124 H12H 109.5
H12G C124 H12H 109.5
C123 C124 H12I 109.5
H12G C124 H12I 109.5
H12H C124 H12I 109.5
C132 C131 P11 114.0(6)
C132 C131 H13A 108.7
P11 C131 H13A 108.7
C132 C131 H13B 108.7
P11 C131 H13B 108.7
H13A C131 H13B 107.6
C133 C132 C131 114.7(8)
C133 C132 H13C 108.6
C131 C132 H13C 108.6
C133 C132 H13D 108.6
C131 C132 H13D 108.6
H13C C132 H13D 107.6
C132 C133 C134 114.3(8)
C132 C133 H13E 108.7
C134 C133 H13E 108.7
C132 C133 H13F 108.7
C134 C133 H13F 108.7
H13E C133 H13F 107.6
C133 C134 H13G 109.5
C133 C134 H13H 109.5
H13G C134 H13H 109.5
C133 C134 H13I 109.5
H13G C134 H13I 109.5
H13H C134 H13I 109.5
C231 P21 C221 111.2(4)
C231 P21 C201 112.6(4)
C221 P21 C201 109.6(4)
C231 P21 C211 105.9(4)
C221 P21 C211 109.0(4)
C201 P21 C211 108.3(4)
C202 C201 P21 115.5(6)
C202 C201 H20A 108.4
P21 C201 H20A 108.4
C202 C201 H20B 108.4
P21 C201 H20B 108.4
H20A C201 H20B 107.5
C203 C202 C201 110.6(7)
C203 C202 H20C 109.5
C201 C202 H20C 109.5
C203 C202 H20D 109.5
C201 C202 H20D 109.5
H20C C202 H20D 108.1
C204 C203 C202 112.6(7)
C204 C203 H20E 109.1
C202 C203 H20E 109.1
C204 C203 H20F 109.1
C202 C203 H20F 109.1
H20E C203 H20F 107.8
C203 C204 H20G 109.5
C203 C204 H20H 109.5
H20G C204 H20H 109.5
C203 C204 H20I 109.5
H20G C204 H20I 109.5
H20H C204 H20I 109.5
C212 C211 P21 115.1(5)
C212 C211 H21A 108.5
P21 C211 H21A 108.5
C212 C211 H21B 108.5
P21 C211 H21B 108.5
H21A C211 H21B 107.5
C213 C212 C211 112.6(7)
C213 C212 H21C 109.1
C211 C212 H21C 109.1
C213 C212 H21D 109.1
C211 C212 H21D 109.1
H21C C212 H21D 107.8
C212 C213 C214 111.9(7)
C212 C213 H21E 109.2
C214 C213 H21E 109.2
C212 C213 H21F 109.2
C214 C213 H21F 109.2
H21E C213 H21F 107.9
C213 C214 H21G 109.5
C213 C214 H21H 109.5
H21G C214 H21H 109.5
C213 C214 H21I 109.5
H21G C214 H21I 109.5
H21H C214 H21I 109.5
C222 C221 P21 114.5(5)
C222 C221 H22A 108.6
P21 C221 H22A 108.6
C222 C221 H22B 108.6
P21 C221 H22B 108.6
H22A C221 H22B 107.6
C223 C222 C221 111.5(7)
C223 C222 H22C 109.3
C221 C222 H22C 109.3
C223 C222 H22D 109.3
C221 C222 H22D 109.3
H22C C222 H22D 108.0
C224 C223 C222 114.7(8)
C224 C223 H22E 108.6
C222 C223 H22E 108.6
C224 C223 H22F 108.6
C222 C223 H22F 108.6
H22E C223 H22F 107.6
C223 C224 H22G 109.5
C223 C224 H22H 109.5
H22G C224 H22H 109.5
C223 C224 H22I 109.5
H22G C224 H22I 109.5
H22H C224 H22I 109.5
C232 C231 P21 115.9(5)
C232 C231 H23A 108.3
P21 C231 H23A 108.3
C232 C231 H23B 108.3
P21 C231 H23B 108.3
H23A C231 H23B 107.4
C233 C232 C231 113.1(7)
C233 C232 H23C 109.0
C231 C232 H23C 109.0
C233 C232 H23D 109.0
C231 C232 H23D 109.0
H23C C232 H23D 107.8
C234 C233 C232 113.4(8)
C234 C233 H23E 108.9
C232 C233 H23E 108.9
C234 C233 H23F 108.9
C232 C233 H23F 108.9
H23E C233 H23F 107.7
C233 C234 H23G 109.5
C233 C234 H23H 109.5
H23G C234 H23H 109.5
C233 C234 H23I 109.5
H23G C234 H23I 109.5
H23H C234 H23I 109.5
C301 P31 C321 110.9(4)
C301 P31 C311 112.6(4)
C321 P31 C311 109.3(4)
C301 P31 C331 106.5(4)
C321 P31 C331 109.1(4)
C311 P31 C331 108.5(4)
C302 C301 P31 117.9(6)
C302 C301 H30A 107.8
P31 C301 H30A 107.8
C302 C301 H30B 107.8
P31 C301 H30B 107.8
H30A C301 H30B 107.2
C303 C302 C301 110.9(7)
C303 C302 H30C 109.5
C301 C302 H30C 109.5
C303 C302 H30D 109.5
C301 C302 H30D 109.5
H30C C302 H30D 108.0
C304 C303 C302 112.6(7)
C304 C303 H30E 109.1
C302 C303 H30E 109.1
C304 C303 H30F 109.1
C302 C303 H30F 109.1
H30E C303 H30F 107.8
C303 C304 H30G 109.5
C303 C304 H30H 109.5
H30G C304 H30H 109.5
C303 C304 H30I 109.5
H30G C304 H30I 109.5
H30H C304 H30I 109.5
C312 C311 P31 116.4(5)
C312 C311 H31A 108.2
P31 C311 H31A 108.2
C312 C311 H31B 108.2
P31 C311 H31B 108.2
H31A C311 H31B 107.3
C313 C312 C311 111.5(7)
C313 C312 H31C 109.3
C311 C312 H31C 109.3
C313 C312 H31D 109.3
C311 C312 H31D 109.3
H31C C312 H31D 108.0
C312 C313 C314 113.0(7)
C312 C313 H31E 109.0
C314 C313 H31E 109.0
C312 C313 H31F 109.0
C314 C313 H31F 109.0
H31E C313 H31F 107.8
C313 C314 H31G 109.5
C313 C314 H31H 109.5
H31G C314 H31H 109.5
C313 C314 H31I 109.5
H31G C314 H31I 109.5
H31H C314 H31I 109.5
C322 C321 P31 111.8(7)
C322 C321 H32A 109.2
P31 C321 H32A 109.2
C322 C321 H32B 109.2
P31 C321 H32B 109.2
H32A C321 H32B 107.9
C321 C322 C323 114.3(9)
C321 C322 H32C 108.7
C323 C322 H32C 108.7
C321 C322 H32D 108.7
C323 C322 H32D 108.7
H32C C322 H32D 107.6
C324 C323 C322 113.4(9)
C324 C323 H32E 108.9
C322 C323 H32E 108.9
C324 C323 H32F 108.9
C322 C323 H32F 108.9
H32E C323 H32F 107.7
C323 C324 H32G 109.5
C323 C324 H32H 109.5
H32G C324 H32H 109.5
C323 C324 H32I 109.5
H32G C324 H32I 109.5
H32H C324 H32I 109.5
C332 C331 P31 114.8(6)
C332 C331 H33A 108.6
P31 C331 H33A 108.6
C332 C331 H33B 108.6
P31 C331 H33B 108.6
H33A C331 H33B 107.5
C333 C332 C331 111.1(8)
C333 C332 H33C 109.4
C331 C332 H33C 109.4
C333 C332 H33D 109.4
C331 C332 H33D 109.4
H33C C332 H33D 108.0
C334 C333 C332 111.1(8)
C334 C333 H33E 109.4
C332 C333 H33E 109.4
C334 C333 H33F 109.4
C332 C333 H33F 109.4
H33E C333 H33F 108.0
C333 C334 H33G 109.5
C333 C334 H33H 109.5
H33G C334 H33H 109.5
C333 C334 H33I 109.5
H33G C334 H33I 109.5
H33H C334 H33I 109.5

loop_
_geom_bond_atom_site_label_1
_geom_bond_atom_site_label_2
_geom_bond_distance
Cr1 O13 1.951(5)
Cr1 O2 1.953(5)
Cr1 O22 1.959(5)
Cr1 O3 1.962(5)
Cr1 O23 1.969(5)
Cr1 O12 1.985(5)
C1 C2 1.362(10)
C1 C6 1.441(11)
C1 N1 1.501(10)
N1 O11 1.153(10)
N1 O10 1.198(10)
C2 O2 1.298(8)
C2 C3 1.507(10)
C3 O3 1.300(9)
C3 C4 1.364(10)
C4 C5 1.413(11)
C4 N4 1.508(10)
N4 O40 1.145(8)
N4 O41 1.211(7)
C6 O6 1.224(9)
C6 C5 1.550(12)
C5 O5 1.249(10)
C11 C12 1.375(10)
C11 C16 1.451(11)
C11 N11 1.460(11)
N11 O110 1.200(8)
N11 O111 1.252(8)
C12 O12 1.292(9)
C12 C13 1.505(11)
C13 O13 1.288(9)
C13 C14 1.373(10)
C14 C15 1.447(11)
C14 N14 1.472(11)
N14 O140 1.168(7)
N14 O141 1.201(8)
C16 O16 1.229(9)
C16 C15 1.550(12)
C15 O15 1.220(9)
C21 C22 1.380(11)
C21 C26 1.438(11)
C21 N21 1.499(10)
N21 O211 1.155(10)
N21 O210 1.161(10)
C22 O22 1.288(9)
C22 C23 1.512(10)
C23 O23 1.282(9)
C23 C24 1.376(10)
C24 C25 1.459(11)
C24 N24 1.473(9)
N24 O240 1.197(8)
N24 O241 1.243(8)
C26 O26 1.201(9)
C26 C25 1.567(11)
C25 O25 1.212(9)
P11 C121 1.787(8)
P11 C111 1.790(8)
P11 C101 1.795(8)
P11 C131 1.807(7)
C101 C102 1.526(9)
C101 H10A 0.9900
C101 H10B 0.9900
C102 C103 1.526(10)
C102 H10C 0.9900
C102 H10D 0.9900
C103 C104 1.517(9)
C103 H10E 0.9900
C103 H10F 0.9900
C104 H10G 0.9800
C104 H10H 0.9800
C104 H10I 0.9800
C111 C112 1.542(10)
C111 H11A 0.9900
C111 H11B 0.9900
C112 C113 1.520(10)
C112 H11C 0.9900
C112 H11D 0.9900
C113 C114 1.524(10)
C113 H11E 0.9900
C113 H11F 0.9900
C114 H11G 0.9800
C114 H11H 0.9800
C114 H11I 0.9800
C121 C122 1.561(10)
C121 H12A 0.9900
C121 H12B 0.9900
C122 C123 1.487(11)
C122 H12C 0.9900
C122 H12D 0.9900
C123 C124 1.552(11)
C123 H12E 0.9900
C123 H12F 0.9900
C124 H12G 0.9800
C124 H12H 0.9800
C124 H12I 0.9800
C131 C132 1.523(11)
C131 H13A 0.9900
C131 H13B 0.9900
C132 C133 1.484(11)
C132 H13C 0.9900
C132 H13D 0.9900
C133 C134 1.519(11)
C133 H13E 0.9900
C133 H13F 0.9900
C134 H13G 0.9800
C134 H13H 0.9800
C134 H13I 0.9800
P21 C231 1.789(8)
P21 C221 1.794(8)
P21 C201 1.801(8)
P21 C211 1.808(7)
C201 C202 1.542(9)
C201 H20A 0.9900
C201 H20B 0.9900
C202 C203 1.537(10)
C202 H20C 0.9900
C202 H20D 0.9900
C203 C204 1.529(9)
C203 H20E 0.9900
C203 H20F 0.9900
C204 H20G 0.9800
C204 H20H 0.9800
C204 H20I 0.9800
C211 C212 1.525(10)
C211 H21A 0.9900
C211 H21B 0.9900
C212 C213 1.516(9)
C212 H21C 0.9900
C212 H21D 0.9900
C213 C214 1.521(10)
C213 H21E 0.9900
C213 H21F 0.9900
C214 H21G 0.9800
C214 H21H 0.9800
C214 H21I 0.9800
C221 C222 1.535(10)
C221 H22A 0.9900
C221 H22B 0.9900
C222 C223 1.533(10)
C222 H22C 0.9900
C222 H22D 0.9900
C223 C224 1.506(11)
C223 H22E 0.9900
C223 H22F 0.9900
C224 H22G 0.9800
C224 H22H 0.9800
C224 H22I 0.9800
C231 C232 1.548(9)
C231 H23A 0.9900
C231 H23B 0.9900
C232 C233 1.525(11)
C232 H23C 0.9900
C232 H23D 0.9900
C233 C234 1.513(11)
C233 H23E 0.9900
C233 H23F 0.9900
C234 H23G 0.9800
C234 H23H 0.9800
C234 H23I 0.9800
P31 C301 1.780(7)
P31 C321 1.795(8)
P31 C311 1.795(8)
P31 C331 1.801(8)
C301 C302 1.552(9)
C301 H30A 0.9900
C301 H30B 0.9900
C302 C303 1.523(10)
C302 H30C 0.9900
C302 H30D 0.9900
C303 C304 1.513(9)
C303 H30E 0.9900
C303 H30F 0.9900
C304 H30G 0.9800
C304 H30H 0.9800
C304 H30I 0.9800
C311 C312 1.531(10)
C311 H31A 0.9900
C311 H31B 0.9900
C312 C313 1.519(10)
C312 H31C 0.9900
C312 H31D 0.9900
C313 C314 1.540(11)
C313 H31E 0.9900
C313 H31F 0.9900
C314 H31G 0.9800
C314 H31H 0.9800
C314 H31I 0.9800
C321 C322 1.521(12)
C321 H32A 0.9900
C321 H32B 0.9900
C322 C323 1.545(12)
C322 H32C 0.9900
C322 H32D 0.9900
C323 C324 1.411(12)
C323 H32E 0.9900
C323 H32F 0.9900
C324 H32G 0.9800
C324 H32H 0.9800
C324 H32I 0.9800
C331 C332 1.539(10)
C331 H33A 0.9900
C331 H33B 0.9900
C332 C333 1.531(10)
C332 H33C 0.9900
C332 H33D 0.9900
C333 C334 1.527(10)
C333 H33E 0.9900
C333 H33F 0.9900
C334 H33G 0.9800
C334 H33H 0.9800
C334 H33I 0.9800
